data_7058597
loop_
_publ_author_name
'Camacho-Espinoza, Mart\'in'
'Reyes-Deloso, Alberto'
'Toscano, R. Alfredo'
'Penieres-Carrillo, J. Guillermo'
'L\'opez-Cort\'es, Jos\'e G.'
'Ortega-Alfaro, M. Carmen'
'Ortega-Jim\'enez, Fernando'

_publ_section_title
;
 Thiazole-based non-symmetric NNC--palladium pincer complexes as catalytic
 precursors for the Suzuki--Miyaura C--C coupling
;
_journal_issue 33
_journal_name_full 'New Journal of Chemistry'
_journal_page_first 12967
_journal_paper_doi 10.1039/C9NJ02977J
_journal_volume 43
_journal_year 2019
_chemical_formula_moiety 'C17 H15 N3 S'
_chemical_formula_sum 'C17 H15 N3 S'
_chemical_formula_weight 293.38
_space_group_crystal_system monoclinic
_space_group_IT_number 14
_space_group_name_Hall '-P 2ybc'
_space_group_name_H-M_alt 'P 1 21/c 1'
_symmetry_space_group_name_Hall '-P 2ybc'
_symmetry_space_group_name_H-M 'P 1 21/c 1'
_atom_sites_solution_hydrogens geom
_atom_sites_solution_primary direct
_atom_sites_solution_secondary difmap
_audit_creation_method SHELXL-2018/3
_audit_update_record
;
2018-08-23 deposited with the CCDC.    2019-07-08 downloaded from the CCDC.
;
_cell_angle_alpha 90
_cell_angle_beta 110.834(2)
_cell_angle_gamma 90
_cell_formula_units_Z 4
_cell_length_a 11.1601(7)
_cell_length_b 11.5158(6)
_cell_length_c 12.7909(6)
_cell_measurement_reflns_used 5270
_cell_measurement_temperature 298(2)
_cell_measurement_theta_max 22.26
_cell_measurement_theta_min 2.46
_cell_volume 1536.37(15)
_computing_cell_refinement 'APEX3 v2018.1-0(Bruker, 2018)'
_computing_data_collection 'APEX3 v2018.1-0(Bruker, 2018)'
_computing_data_reduction 'SAINT V8.34A (Bruker, 2014)'
_computing_molecular_graphics 'SHELXLe (H\"ubschle et al, 2011)'
_computing_publication_material 'CIFTAB V 2013/2 (Sheldrick, 2013)'
_computing_structure_refinement 'SHELXL-2018/3 (Sheldrick, 2015)'
_computing_structure_solution 'SHELXS-2012 (Bruker, 2013)'
_diffrn_ambient_temperature 298(2)
_diffrn_detector_area_resol_mean 52.0833
_diffrn_measured_fraction_theta_full 0.997
_diffrn_measured_fraction_theta_max 0.997
_diffrn_measurement_device_type 'Bruker D8 Venture \k geometry diffractometer 208039-1'
_diffrn_measurement_method '\f and \w-scans'
_diffrn_radiation_monochromator 'Helios multilayer mirror'
_diffrn_radiation_type MoK\a
_diffrn_radiation_wavelength 0.71073
_diffrn_reflns_av_R_equivalents 0.0837
_diffrn_reflns_av_unetI/netI 0.0445
_diffrn_reflns_Laue_measured_fraction_full 0.997
_diffrn_reflns_Laue_measured_fraction_max 0.997
_diffrn_reflns_limit_h_max 14
_diffrn_reflns_limit_h_min -14
_diffrn_reflns_limit_k_max 14
_diffrn_reflns_limit_k_min -14
_diffrn_reflns_limit_l_max 16
_diffrn_reflns_limit_l_min -15
_diffrn_reflns_number 31989
_diffrn_reflns_point_group_measured_fraction_full 0.997
_diffrn_reflns_point_group_measured_fraction_max 0.997
_diffrn_reflns_theta_full 25.242
_diffrn_reflns_theta_max 27.097
_diffrn_reflns_theta_min 2.635
_diffrn_source 'micro-focus X-ray source'
_exptl_absorpt_coefficient_mu 0.207
_exptl_absorpt_correction_T_max 0.8746
_exptl_absorpt_correction_T_min 0.7956
_exptl_absorpt_correction_type multi-scan
_exptl_absorpt_process_details '(Sheldrick, 2012)'
_exptl_crystal_colour yellow
_exptl_crystal_density_diffrn 1.268
_exptl_crystal_description prism
_exptl_crystal_F_000 616
_exptl_crystal_size_max 0.468
_exptl_crystal_size_mid 0.285
_exptl_crystal_size_min 0.269
_refine_diff_density_max 0.171
_refine_diff_density_min -0.220
_refine_diff_density_rms 0.042
_refine_ls_extinction_method none
_refine_ls_goodness_of_fit_ref 1.010
_refine_ls_hydrogen_treatment constr
_refine_ls_matrix_type full
_refine_ls_number_parameters 191
_refine_ls_number_reflns 3382
_refine_ls_number_restraints 0
_refine_ls_restrained_S_all 1.010
_refine_ls_R_factor_all 0.1023
_refine_ls_R_factor_gt 0.0438
_refine_ls_shift/su_max 0.001
_refine_ls_shift/su_mean 0.000
_refine_ls_structure_factor_coef Fsqd
_refine_ls_weighting_details 'w=1/[\s^2^(Fo^2^)+(0.0466P)^2^+0.2483P] where P=(Fo^2^+2Fc^2^)/3'
_refine_ls_weighting_scheme calc
_refine_ls_wR_factor_gt 0.0890
_refine_ls_wR_factor_ref 0.1090
_reflns_Friedel_coverage 0.000
_reflns_number_gt 1980
_reflns_number_total 3382
_reflns_threshold_expression 'I > 2\s(I)'
_cod_data_source_file c9nj02977j2.cif
_cod_data_source_block Compound_1a
_cod_depositor_comments 'Adding full bibliography for 7058597.cif.'
_cod_database_code 7058597
_shelx_shelxl_version_number 2018/3
_shelx_space_group_comment
;
The symmetry employed for this shelxl refinement is uniquely defined
by the following loop, which should always be used as a source of
symmetry information in preference to the above space-group names.
They are only intended as comments.
;
_shelx_estimated_absorpt_t_min 0.909
_shelx_estimated_absorpt_t_max 0.946

loop_
_space_group_symop_operation_xyz
'x, y, z'
'-x, y+1/2, -z+1/2'
'-x, -y, -z'
'x, -y-1/2, z-1/2'

loop_
_atom_site_label
_atom_site_type_symbol
_atom_site_fract_x
_atom_site_fract_y
_atom_site_fract_z
_atom_site_U_iso_or_equiv
_atom_site_adp_type
_atom_site_occupancy
_atom_site_site_symmetry_order
_atom_site_calc_flag
_atom_site_refinement_flags_posn
_atom_site_refinement_flags_adp
S1 S 0.91531(5) 0.38291(5) 0.25971(5) 0.0694(2) Uani 1 1 d . .
N1 N 0.72579(13) 0.27887(13) 0.11593(12) 0.0491(4) Uani 1 1 d . .
N2 N 0.70065(13) 0.51362(13) 0.28651(12) 0.0477(4) Uani 1 1 d . .
N3 N 0.61756(14) 0.57907(13) 0.31696(13) 0.0531(4) Uani 1 1 d . .
C1 C 0.8234(2) 0.12561(19) 0.03598(18) 0.0737(6) Uani 1 1 d . .
H1A H 0.783656 0.151702 -0.039841 0.111 Uiso 1 1 calc R U
H1B H 0.771763 0.065881 0.051111 0.111 Uiso 1 1 calc R U
H1C H 0.907007 0.095252 0.046611 0.111 Uiso 1 1 calc R U
C2 C 0.83534(18) 0.22515(17) 0.11386(15) 0.0510(5) Uani 1 1 d . .
C3 C 0.94457(19) 0.27064(19) 0.18504(16) 0.0643(6) Uani 1 1 d . .
H3 H 1.026039 0.244275 0.192736 0.077 Uiso 1 1 calc R U
C4 C 0.75406(16) 0.36296(16) 0.18916(14) 0.0452(4) Uani 1 1 d . .
C5 C 0.65964(17) 0.43278(16) 0.21375(15) 0.0486(5) Uani 1 1 d . .
H5 H 0.572342 0.419454 0.178016 0.058 Uiso 1 1 calc R U
C6 C 0.67159(16) 0.66538(15) 0.39821(14) 0.0457(4) Uani 1 1 d . .
C7 C 0.59374(18) 0.72971(17) 0.44048(15) 0.0543(5) Uani 1 1 d . .
H7 H 0.506123 0.715089 0.416238 0.065 Uiso 1 1 calc R U
C8 C 0.6470(2) 0.81519(18) 0.51842(17) 0.0650(6) Uani 1 1 d . .
H8 H 0.594313 0.858600 0.545851 0.078 Uiso 1 1 calc R U
C9 C 0.7759(2) 0.83762(19) 0.55640(18) 0.0707(6) Uani 1 1 d . .
H9 H 0.810731 0.895698 0.608986 0.085 Uiso 1 1 calc R U
C10 C 0.85302(19) 0.77273(19) 0.51541(17) 0.0657(6) Uani 1 1 d . .
H10 H 0.940741 0.787073 0.540904 0.079 Uiso 1 1 calc R U
C11 C 0.80228(17) 0.68712(16) 0.43741(16) 0.0547(5) Uani 1 1 d . .
H11 H 0.855680 0.643680 0.410854 0.066 Uiso 1 1 calc R U
C12 C 0.48209(16) 0.55440(16) 0.27568(15) 0.0470(5) Uani 1 1 d . .
C13 C 0.40114(19) 0.61415(18) 0.18587(17) 0.0606(5) Uani 1 1 d . .
H13 H 0.432780 0.671994 0.152003 0.073 Uiso 1 1 calc R U
C14 C 0.2714(2) 0.5877(2) 0.14580(18) 0.0724(6) Uani 1 1 d . .
H14 H 0.215996 0.627721 0.084541 0.087 Uiso 1 1 calc R U
C15 C 0.2249(2) 0.5036(2) 0.19540(19) 0.0726(7) Uani 1 1 d . .
H15 H 0.137626 0.486857 0.168433 0.087 Uiso 1 1 calc R U
C16 C 0.3058(2) 0.4435(2) 0.28487(19) 0.0723(6) Uani 1 1 d . .
H16 H 0.273816 0.385314 0.318085 0.087 Uiso 1 1 calc R U
C17 C 0.43529(19) 0.46914(18) 0.32597(17) 0.0611(5) Uani 1 1 d . .
H17 H 0.490424 0.428938 0.387297 0.073 Uiso 1 1 calc R U

loop_
_atom_site_aniso_label
_atom_site_aniso_U_11
_atom_site_aniso_U_22
_atom_site_aniso_U_33
_atom_site_aniso_U_23
_atom_site_aniso_U_13
_atom_site_aniso_U_12
S1 0.0445(3) 0.0854(4) 0.0756(4) -0.0247(3) 0.0180(3) 0.0043(3)
N1 0.0443(9) 0.0532(9) 0.0557(9) -0.0011(8) 0.0250(7) 0.0013(7)
N2 0.0457(9) 0.0483(9) 0.0573(9) 0.0027(8) 0.0282(7) 0.0073(7)
N3 0.0417(9) 0.0530(10) 0.0708(10) -0.0105(8) 0.0278(8) 0.0028(7)
C1 0.0753(15) 0.0736(15) 0.0836(15) -0.0198(12) 0.0424(13) 0.0008(12)
C2 0.0515(11) 0.0562(12) 0.0536(11) -0.0007(10) 0.0288(9) 0.0049(10)
C3 0.0449(11) 0.0808(15) 0.0708(13) -0.0124(12) 0.0249(10) 0.0119(11)
C4 0.0436(10) 0.0494(11) 0.0480(10) 0.0046(9) 0.0231(8) 0.0035(8)
C5 0.0431(10) 0.0501(11) 0.0576(11) 0.0020(10) 0.0242(9) 0.0041(9)
C6 0.0435(10) 0.0441(10) 0.0544(10) 0.0059(9) 0.0234(9) 0.0048(8)
C7 0.0463(11) 0.0574(12) 0.0641(12) -0.0014(10) 0.0259(9) 0.0059(10)
C8 0.0677(14) 0.0634(14) 0.0705(13) -0.0089(11) 0.0325(11) 0.0088(11)
C9 0.0728(16) 0.0626(14) 0.0739(14) -0.0144(12) 0.0226(12) -0.0016(12)
C10 0.0498(12) 0.0627(14) 0.0811(14) -0.0016(12) 0.0188(11) -0.0045(11)
C11 0.0463(11) 0.0516(12) 0.0712(12) -0.0007(10) 0.0268(10) 0.0024(9)
C12 0.0407(10) 0.0484(11) 0.0582(11) -0.0052(9) 0.0253(9) 0.0031(9)
C13 0.0564(13) 0.0663(13) 0.0662(12) 0.0102(11) 0.0305(10) 0.0050(11)
C14 0.0523(13) 0.0935(18) 0.0680(13) 0.0103(13) 0.0173(11) 0.0079(12)
C15 0.0462(12) 0.0903(18) 0.0818(15) -0.0095(14) 0.0234(12) -0.0090(12)
C16 0.0621(14) 0.0725(15) 0.0902(16) 0.0081(13) 0.0366(13) -0.0105(12)
C17 0.0525(12) 0.0629(13) 0.0709(13) 0.0099(11) 0.0255(10) 0.0030(10)

loop_
_atom_type_symbol
_atom_type_description
_atom_type_scat_dispersion_real
_atom_type_scat_dispersion_imag
_atom_type_scat_source
C C 0.0033 0.0016 'International Tables Vol C Tables 4.2.6.8 and 6.1.1.4'
H H 0.0000 0.0000 'International Tables Vol C Tables 4.2.6.8 and 6.1.1.4'
N N 0.0061 0.0033 'International Tables Vol C Tables 4.2.6.8 and 6.1.1.4'
S S 0.1246 0.1234 'International Tables Vol C Tables 4.2.6.8 and 6.1.1.4'

loop_
_geom_angle_atom_site_label_1
_geom_angle_atom_site_label_2
_geom_angle_atom_site_label_3
_geom_angle
C3 S1 C4 88.73(9)
C4 N1 C2 110.91(15)
C5 N2 N3 120.60(15)
N2 N3 C6 116.56(14)
N2 N3 C12 121.39(14)
C6 N3 C12 121.82(14)
C2 C1 H1A 109.5
C2 C1 H1B 109.5
H1A C1 H1B 109.5
C2 C1 H1C 109.5
H1A C1 H1C 109.5
H1B C1 H1C 109.5
C3 C2 N1 114.19(17)
C3 C2 C1 126.63(18)
N1 C2 C1 119.19(17)
C2 C3 S1 111.54(14)
C2 C3 H3 124.2
S1 C3 H3 124.2
N1 C4 C5 124.03(17)
N1 C4 S1 114.63(13)
C5 C4 S1 121.31(14)
N2 C5 C4 117.56(17)
N2 C5 H5 121.2
C4 C5 H5 121.2
C11 C6 C7 119.09(17)
C11 C6 N3 120.90(16)
C7 C6 N3 120.02(16)
C8 C7 C6 119.65(18)
C8 C7 H7 120.2
C6 C7 H7 120.2
C9 C8 C7 121.34(19)
C9 C8 H8 119.3
C7 C8 H8 119.3
C8 C9 C10 118.9(2)
C8 C9 H9 120.6
C10 C9 H9 120.6
C11 C10 C9 120.94(19)
C11 C10 H10 119.5
C9 C10 H10 119.5
C10 C11 C6 120.10(18)
C10 C11 H11 119.9
C6 C11 H11 119.9
C13 C12 C17 120.32(17)
C13 C12 N3 120.13(17)
C17 C12 N3 119.53(17)
C12 C13 C14 119.38(19)
C12 C13 H13 120.3
C14 C13 H13 120.3
C15 C14 C13 120.5(2)
C15 C14 H14 119.8
C13 C14 H14 119.8
C14 C15 C16 120.2(2)
C14 C15 H15 119.9
C16 C15 H15 119.9
C15 C16 C17 120.0(2)
C15 C16 H16 120.0
C17 C16 H16 120.0
C12 C17 C16 119.63(19)
C12 C17 H17 120.2
C16 C17 H17 120.2

loop_
_geom_bond_atom_site_label_1
_geom_bond_atom_site_label_2
_geom_bond_distance
S1 C3 1.707(2)
S1 C4 1.7176(18)
N1 C4 1.306(2)
N1 C2 1.379(2)
N2 C5 1.280(2)
N2 N3 1.3552(19)
N3 C6 1.409(2)
N3 C12 1.441(2)
C1 C2 1.493(3)
C1 H1A 0.9600
C1 H1B 0.9600
C1 H1C 0.9600
C2 C3 1.342(3)
C3 H3 0.9300
C4 C5 1.446(2)
C5 H5 0.9300
C6 C11 1.386(2)
C6 C7 1.389(2)
C7 C8 1.376(3)
C7 H7 0.9300
C8 C9 1.369(3)
C8 H8 0.9300
C9 C10 1.377(3)
C9 H9 0.9300
C10 C11 1.373(3)
C10 H10 0.9300
C11 H11 0.9300
C12 C13 1.368(3)
C12 C17 1.375(3)
C13 C14 1.387(3)
C13 H13 0.9300
C14 C15 1.358(3)
C14 H14 0.9300
C15 C16 1.368(3)
C15 H15 0.9300
C16 C17 1.382(3)
C16 H16 0.9300
C17 H17 0.9300

loop_
_geom_hbond_atom_site_label_D
_geom_hbond_atom_site_label_H
_geom_hbond_atom_site_label_A
_geom_hbond_distance_DH
_geom_hbond_distance_HA
_geom_hbond_distance_DA
_geom_hbond_angle_DHA
_geom_hbond_site_symmetry_A
_geom_hbond_publ_flag
C7 H7 N1 0.93 2.58 3.425(2) 151.4 2_655 yes

loop_
_geom_torsion_atom_site_label_1
_geom_torsion_atom_site_label_2
_geom_torsion_atom_site_label_3
_geom_torsion_atom_site_label_4
_geom_torsion
C5 N2 N3 C6 179.54(15)
C5 N2 N3 C12 5.0(2)
C4 N1 C2 C3 -0.6(2)
C4 N1 C2 C1 179.45(16)
N1 C2 C3 S1 0.6(2)
C1 C2 C3 S1 -179.47(16)
C4 S1 C3 C2 -0.33(17)
C2 N1 C4 C5 -177.61(16)
C2 N1 C4 S1 0.35(19)
C3 S1 C4 N1 -0.02(15)
C3 S1 C4 C5 178.00(16)
N3 N2 C5 C4 -177.20(15)
N1 C4 C5 N2 -179.07(15)
S1 C4 C5 N2 3.1(2)
N2 N3 C6 C11 5.0(2)
C12 N3 C6 C11 179.51(16)
N2 N3 C6 C7 -174.77(15)
C12 N3 C6 C7 -0.2(3)
C11 C6 C7 C8 1.4(3)
N3 C6 C7 C8 -178.90(17)
C6 C7 C8 C9 -0.7(3)
C7 C8 C9 C10 -0.1(3)
C8 C9 C10 C11 0.3(3)
C9 C10 C11 C6 0.4(3)
C7 C6 C11 C10 -1.2(3)
N3 C6 C11 C10 179.05(17)
N2 N3 C12 C13 -97.2(2)
C6 N3 C12 C13 88.6(2)
N2 N3 C12 C17 81.7(2)
C6 N3 C12 C17 -92.6(2)
C17 C12 C13 C14 -0.2(3)
N3 C12 C13 C14 178.68(18)
C12 C13 C14 C15 0.3(3)
C13 C14 C15 C16 -0.6(3)
C14 C15 C16 C17 0.8(3)
C13 C12 C17 C16 0.4(3)
N3 C12 C17 C16 -178.50(18)
C15 C16 C17 C12 -0.7(3)
